data_7035467
loop_
_publ_author_name
'Cui, Xin'
'Xu, Mei-Chen'
'Zhang, Ling-Juan'
'Yao, Ru-Xin'
'Zhang, Xian-Ming'

_publ_section_title
;
 Solvent-free heterogeneous catalysis for cyanosilylation in a dynamic
 cobalt-MOF.
;
_journal_issue 28
_journal_name_full 'Dalton transactions (Cambridge, England : 2003)'
_journal_page_first 12711
_journal_page_last 12716
_journal_paper_doi 10.1039/c5dt01456e
_journal_volume 44
_journal_year 2015
_chemical_formula_sum 'C17.5 H15.5 Co2 N0.75 O9.75'
_chemical_formula_weight 510.17
_chemical_name_systematic
; 
 ? 
;
_space_group_IT_number 14
_symmetry_cell_setting monoclinic
_symmetry_space_group_name_Hall '-P 2ybc'
_symmetry_space_group_name_H-M 'P 1 21/c 1'
_atom_sites_solution_hydrogens geom
_atom_sites_solution_primary direct
_atom_sites_solution_secondary difmap
_audit_creation_method SHELXL-97
_audit_update_record
;
2015-05-14 deposited with the CCDC.
2015-05-27 downloaded from the CCDC.
;
_cell_angle_alpha 90.00
_cell_angle_beta 109.830(10)
_cell_angle_gamma 90.00
_cell_formula_units_Z 4
_cell_length_a 13.4701(13)
_cell_length_b 10.8298(6)
_cell_length_c 14.6883(11)
_cell_measurement_reflns_used 2580
_cell_measurement_temperature 293(2)
_cell_measurement_theta_max 28.6670
_cell_measurement_theta_min 3.4210
_cell_volume 2015.7(3)
_computing_cell_refinement
;
CrysAlisPro, Agilent Technologies,
Version 1.171.37.35 (release 13-08-2014 CrysAlis171 .NET)
(compiled Aug 13 2014,18:06:01)
;
_computing_data_collection
;
CrysAlisPro, Agilent Technologies,
Version 1.171.37.35 (release 13-08-2014 CrysAlis171 .NET)
(compiled Aug 13 2014,18:06:01)
;
_computing_data_reduction
;
CrysAlisPro, Agilent Technologies,
Version 1.171.37.35 (release 13-08-2014 CrysAlis171 .NET)
(compiled Aug 13 2014,18:06:01)
;
_computing_structure_refinement 'SHELXL-97 (Sheldrick, 1997)'
_computing_structure_solution 'SHELXS-97 (Sheldrick, 1990)'
_diffrn_ambient_temperature 293(2)
_diffrn_measured_fraction_theta_full 0.996
_diffrn_measured_fraction_theta_max 0.996
_diffrn_measurement_device_type 'Xcalibur, Eos, Gemini'
_diffrn_radiation_monochromator graphite
_diffrn_radiation_source 'fine-focus sealed tube'
_diffrn_radiation_type MoK\a
_diffrn_radiation_wavelength 0.71073
_diffrn_reflns_av_R_equivalents 0.0295
_diffrn_reflns_av_sigmaI/netI 0.0506
_diffrn_reflns_limit_h_max 16
_diffrn_reflns_limit_h_min -13
_diffrn_reflns_limit_k_max 6
_diffrn_reflns_limit_k_min -13
_diffrn_reflns_limit_l_max 18
_diffrn_reflns_limit_l_min -17
_diffrn_reflns_number 8111
_diffrn_reflns_theta_full 26.37
_diffrn_reflns_theta_max 26.37
_diffrn_reflns_theta_min 2.95
_exptl_absorpt_coefficient_mu 1.699
_exptl_absorpt_correction_T_max 0.7727
_exptl_absorpt_correction_T_min 0.6664
_exptl_absorpt_correction_type multi-scan
_exptl_absorpt_process_details
;
CrysAlisPro, Agilent Technologies,
Version 1.171.37.35 (release 13-08-2014 CrysAlis171 .NET)
(compiled Aug 13 2014,18:06:01)
Empirical absorption correction using spherical harmonics,
 implemented in SCALE3 ABSPACK scaling algorithm.
;
_exptl_crystal_colour purple
_exptl_crystal_density_diffrn 1.681
_exptl_crystal_density_method 'not measured'
_exptl_crystal_description plate
_exptl_crystal_F_000 1031
_exptl_crystal_size_max 0.26
_exptl_crystal_size_mid 0.20
_exptl_crystal_size_min 0.16
_refine_diff_density_max 1.340
_refine_diff_density_min -0.514
_refine_diff_density_rms 0.123
_refine_ls_extinction_method none
_refine_ls_goodness_of_fit_ref 1.264
_refine_ls_hydrogen_treatment mixed
_refine_ls_matrix_type full
_refine_ls_number_parameters 291
_refine_ls_number_reflns 4112
_refine_ls_number_restraints 9
_refine_ls_restrained_S_all 1.263
_refine_ls_R_factor_all 0.0790
_refine_ls_R_factor_gt 0.0657
_refine_ls_shift/su_max 0.012
_refine_ls_shift/su_mean 0.000
_refine_ls_structure_factor_coef Fsqd
_refine_ls_weighting_details 'calc w=1/[\s^2^(Fo^2^)+(0.0324P)^2^+11.4182P] where P=(Fo^2^+2Fc^2^)/3'
_refine_ls_weighting_scheme calc
_refine_ls_wR_factor_gt 0.1518
_refine_ls_wR_factor_ref 0.1573
_reflns_number_gt 3459
_reflns_number_total 4112
_reflns_threshold_expression >2sigma(I)
_cod_data_source_file c5dt01456e2.cif
_cod_data_source_block 2
_cod_depositor_comments
;
The following automatic conversions were performed:

'_symmetry_cell_setting' value 'Monoclinic' changed to 'monoclinic'
according to
/usr/data/users/saulius/crontab/automatic-downloads/rss-feeds/RSC/lib/dictionaries/cif_core.dic
dictionary named 'cif_core.dic' version 2.4.2 from 2011-04-26.

Automatic conversion script
Id: cif_fix_values 3271 2015-04-21 07:52:19Z andrius 

 Adding full bibliography for 7035465--7035467.cif.
;
_cod_original_sg_symbol_H-M P2(1)/c
_cod_original_formula_sum 'C17.50 H15.50 Co2 N0.75 O9.75'
_cod_database_code 7035467

loop_
_symmetry_equiv_pos_as_xyz
'x, y, z'
'-x, y+1/2, -z+1/2'
'-x, -y, -z'
'x, -y-1/2, z-1/2'

loop_
_atom_site_label
_atom_site_type_symbol
_atom_site_fract_x
_atom_site_fract_y
_atom_site_fract_z
_atom_site_U_iso_or_equiv
_atom_site_adp_type
_atom_site_occupancy
_atom_site_symmetry_multiplicity
_atom_site_calc_flag
_atom_site_refinement_flags
Co1 Co 0.40150(6) 0.91712(8) 0.45566(6) 0.0213(2) Uani 1 1 d .
Co2 Co 0.50557(6) 1.02088(8) 0.29887(6) 0.0218(2) Uani 1 1 d .
O1 O 0.2965(4) 1.0387(4) 0.3680(3) 0.0339(11) Uani 1 1 d .
O2 O 0.3916(3) 1.1468(4) 0.2970(4) 0.0397(12) Uani 1 1 d .
O2W O 0.4803(5) 1.1072(7) 0.1565(5) 0.0433(16) Uani 0.75 1 d P
H2WA H 0.4518 1.0540 0.1088 0.065 Uiso 0.75 1 d PRU
H2WB H 0.5403 1.1333 0.1507 0.065 Uiso 0.75 1 d PRU
O3 O 0.3805(3) 1.4243(4) 0.2345(3) 0.0346(11) Uani 1 1 d .
O4 O 0.3155(4) 1.2915(5) 0.1115(4) 0.0413(12) Uani 1 1 d .
O5 O -0.3671(3) 1.2839(4) 0.1541(3) 0.0264(9) Uani 1 1 d .
O6 O -0.3756(3) 1.4051(4) 0.2754(3) 0.0252(9) Uani 1 1 d .
O7 O -0.3852(3) 1.1624(4) 0.3502(3) 0.0360(11) Uani 1 1 d .
O8 O -0.2855(4) 1.1559(5) 0.5050(3) 0.0427(13) Uani 1 1 d .
O9 O 0.5403(3) 0.9539(4) 0.4364(3) 0.0220(9) Uani 1 1 d .
C3 C 0.3106(4) 1.1283(5) 0.3198(4) 0.0227(12) Uani 1 1 d .
C4 C 0.2223(5) 1.2202(6) 0.2848(4) 0.0252(13) Uani 1 1 d .
C5 C 0.1364(4) 1.2064(6) 0.3163(4) 0.0253(13) Uani 1 1 d .
H5 H 0.1357 1.1399 0.3562 0.030 Uiso 1 1 calc R
C6 C 0.0518(4) 1.2875(6) 0.2907(4) 0.0245(12) Uani 1 1 d .
C7 C 0.0548(5) 1.3869(6) 0.2298(5) 0.0338(15) Uani 1 1 d .
H7 H -0.0010 1.4427 0.2108 0.041 Uiso 1 1 calc R
C8 C 0.1389(5) 1.4029(6) 0.1979(5) 0.0358(16) Uani 1 1 d .
H8 H 0.1396 1.4695 0.1581 0.043 Uiso 1 1 calc R
C9 C 0.2245(5) 1.3188(5) 0.2249(4) 0.0254(13) Uani 1 1 d .
C10 C 0.3154(5) 1.3442(6) 0.1877(4) 0.0279(13) Uani 1 1 d .
C11 C -0.0376(4) 1.2687(6) 0.3271(4) 0.0250(13) Uani 1 1 d .
C12 C -0.1397(5) 1.3011(5) 0.2710(4) 0.0250(13) Uani 1 1 d .
H12 H -0.1516 1.3387 0.2113 0.030 Uiso 1 1 calc R
C13 C -0.2248(4) 1.2786(5) 0.3023(4) 0.0196(11) Uani 1 1 d .
C14 C -0.2081(5) 1.2189(5) 0.3906(4) 0.0220(12) Uani 1 1 d .
C15 C -0.1052(5) 1.1893(6) 0.4487(4) 0.0275(13) Uani 1 1 d .
H15 H -0.0930 1.1528 0.5089 0.033 Uiso 1 1 calc R
C16 C -0.0212(5) 1.2139(6) 0.4173(4) 0.0279(13) Uani 1 1 d .
H16 H 0.0470 1.1938 0.4567 0.033 Uiso 1 1 calc R
C17 C -0.3317(4) 1.3234(5) 0.2400(4) 0.0209(12) Uani 1 1 d .
C18 C -0.3003(5) 1.1759(5) 0.4178(4) 0.0226(12) Uani 1 1 d .
N1 N 0.2670(11) 1.0431(8) 0.0560(7) 0.082(4) Uani 0.75 1 d P
H1A H 0.2888 1.1219 0.0680 0.099 Uiso 0.75 1 calc PRU
H1B H 0.3051 0.9961 0.1062 0.099 Uiso 0.75 1 calc PRU
C1 C 0.1423(12) 1.0324(13) 0.0408(13) 0.101(6) Uani 0.75 1 d P
H1C H 0.1220 0.9470 0.0357 0.152 Uiso 0.75 1 calc PRU
H1D H 0.1021 1.0749 -0.0173 0.152 Uiso 0.75 1 calc PRU
H1E H 0.1289 1.0688 0.0951 0.152 Uiso 0.75 1 calc PRU
C2 C 0.2787(14) 1.0042(13) -0.0251(9) 0.092(5) Uani 0.75 1 d P
H2A H 0.2373 1.0549 -0.0780 0.138 Uiso 0.75 1 calc PRU
H2C H 0.2555 0.9200 -0.0369 0.138 Uiso 0.75 1 calc PRU
H2B H 0.3517 1.0094 -0.0194 0.138 Uiso 0.75 1 calc PRU
H9A H 0.570(8) 0.906(10) 0.436(7) 0.08(3) Uiso 1 1 d U
H9B H 0.559(8) 1.035(10) 0.465(7) 0.09(3) Uiso 1 1 d U

loop_
_atom_site_aniso_label
_atom_site_aniso_U_11
_atom_site_aniso_U_22
_atom_site_aniso_U_33
_atom_site_aniso_U_23
_atom_site_aniso_U_13
_atom_site_aniso_U_12
Co1 0.0208(4) 0.0231(4) 0.0239(4) 0.0006(3) 0.0127(3) -0.0043(3)
Co2 0.0169(4) 0.0227(4) 0.0290(4) 0.0008(3) 0.0119(3) 0.0013(3)
O1 0.038(3) 0.036(3) 0.034(2) 0.014(2) 0.020(2) 0.016(2)
O2 0.020(2) 0.028(2) 0.075(3) 0.012(2) 0.020(2) 0.0051(19)
O2W 0.041(4) 0.051(4) 0.036(3) 0.004(3) 0.010(3) -0.013(3)
O3 0.033(2) 0.038(3) 0.043(3) -0.002(2) 0.024(2) -0.008(2)
O4 0.041(3) 0.044(3) 0.049(3) -0.009(2) 0.028(2) -0.012(2)
O5 0.027(2) 0.027(2) 0.025(2) 0.0012(18) 0.0079(17) 0.0032(19)
O6 0.026(2) 0.025(2) 0.028(2) 0.0043(18) 0.0129(17) 0.0039(18)
O7 0.027(2) 0.037(3) 0.040(3) 0.011(2) 0.006(2) -0.014(2)
O8 0.042(3) 0.064(3) 0.029(2) 0.002(2) 0.020(2) -0.025(3)
O9 0.024(2) 0.017(2) 0.030(2) -0.0025(18) 0.0155(18) 0.0011(17)
C3 0.019(3) 0.024(3) 0.024(3) -0.003(2) 0.006(2) 0.003(2)
C4 0.021(3) 0.026(3) 0.031(3) 0.001(3) 0.012(2) 0.003(3)
C5 0.024(3) 0.024(3) 0.030(3) 0.010(3) 0.012(2) 0.003(3)
C6 0.019(3) 0.024(3) 0.033(3) 0.005(3) 0.014(2) 0.002(2)
C7 0.024(3) 0.029(3) 0.055(4) 0.018(3) 0.021(3) 0.012(3)
C8 0.034(4) 0.033(4) 0.049(4) 0.025(3) 0.025(3) 0.008(3)
C9 0.022(3) 0.020(3) 0.037(3) 0.004(3) 0.015(3) 0.002(2)
C10 0.025(3) 0.030(3) 0.033(3) 0.005(3) 0.015(3) 0.004(3)
C11 0.021(3) 0.023(3) 0.035(3) 0.005(3) 0.015(3) 0.001(2)
C12 0.025(3) 0.025(3) 0.030(3) 0.010(3) 0.016(2) 0.003(3)
C13 0.025(3) 0.015(3) 0.025(3) 0.001(2) 0.015(2) 0.002(2)
C14 0.026(3) 0.021(3) 0.023(3) 0.002(2) 0.014(2) -0.002(2)
C15 0.027(3) 0.035(3) 0.023(3) 0.006(3) 0.011(2) -0.007(3)
C16 0.020(3) 0.035(3) 0.027(3) 0.007(3) 0.007(2) -0.001(3)
C17 0.022(3) 0.016(3) 0.031(3) 0.002(2) 0.016(2) -0.002(2)
C18 0.024(3) 0.021(3) 0.024(3) 0.002(2) 0.010(2) -0.003(2)
N1 0.160(13) 0.026(5) 0.039(5) 0.012(4) 0.005(6) 0.014(6)
C1 0.071(10) 0.050(8) 0.139(14) 0.029(9) -0.022(9) -0.005(8)
C2 0.131(14) 0.053(8) 0.055(8) 0.015(7) -0.015(8) -0.010(9)

loop_
_atom_type_symbol
_atom_type_description
_atom_type_scat_dispersion_real
_atom_type_scat_dispersion_imag
_atom_type_scat_source
C C 0.0033 0.0016 'International Tables Vol C Tables 4.2.6.8 and 6.1.1.4'
H H 0.0000 0.0000 'International Tables Vol C Tables 4.2.6.8 and 6.1.1.4'
Co Co 0.3494 0.9721 'International Tables Vol C Tables 4.2.6.8 and 6.1.1.4'
N N 0.0061 0.0033 'International Tables Vol C Tables 4.2.6.8 and 6.1.1.4'
O O 0.0106 0.0060 'International Tables Vol C Tables 4.2.6.8 and 6.1.1.4'

loop_
_geom_angle_atom_site_label_1
_geom_angle_atom_site_label_2
_geom_angle_atom_site_label_3
_geom_angle
_geom_angle_site_symmetry_1
_geom_angle_site_symmetry_3
O8 Co1 O9 165.1(2) 3_576 .
O8 Co1 O1 89.7(2) 3_576 .
O9 Co1 O1 105.11(18) . .
O8 Co1 O9 100.17(18) 3_576 3_676
O9 Co1 O9 81.08(18) . 3_676
O1 Co1 O9 92.85(18) . 3_676
O8 Co1 O5 87.70(18) 3_576 2_545
O9 Co1 O5 90.10(17) . 2_545
O1 Co1 O5 91.94(18) . 2_545
O9 Co1 O5 170.80(16) 3_676 2_545
O9 Co2 O2 99.69(19) . .
O9 Co2 O3 96.71(18) . 2_645
O2 Co2 O3 162.95(19) . 2_645
O9 Co2 O7 90.39(17) . 1_655
O2 Co2 O7 87.11(19) . 1_655
O3 Co2 O7 88.15(19) 2_645 1_655
O9 Co2 O6 99.80(16) . 2_545
O2 Co2 O6 84.41(17) . 2_545
O3 Co2 O6 97.40(17) 2_645 2_545
O7 Co2 O6 167.70(17) 1_655 2_545
O9 Co2 O2W 174.3(2) . .
O2 Co2 O2W 80.3(2) . .
O3 Co2 O2W 82.9(2) 2_645 .
O7 Co2 O2W 83.9(2) 1_655 .
O6 Co2 O2W 85.9(2) 2_545 .
C3 O1 Co1 130.6(4) . .
C3 O2 Co2 127.1(4) . .
C10 O3 Co2 131.3(4) . 2_655
C17 O5 Co1 116.4(4) . 2
C17 O6 Co2 128.1(4) . 2
C18 O7 Co2 136.2(4) . 1_455
C18 O8 Co1 119.7(4) . 3_576
Co1 O9 Co2 107.2(2) . .
Co1 O9 Co1 98.92(17) . 3_676
Co2 O9 Co1 114.8(2) . 3_676
O1 C3 O2 125.7(5) . .
O1 C3 C4 116.9(5) . .
O2 C3 C4 117.4(5) . .
C9 C4 C5 119.4(5) . .
C9 C4 C3 122.7(5) . .
C5 C4 C3 117.8(5) . .
C6 C5 C4 122.8(5) . .
C5 C6 C7 117.3(5) . .
C5 C6 C11 120.4(5) . .
C7 C6 C11 122.3(5) . .
C8 C7 C6 121.1(6) . .
C7 C8 C9 120.6(6) . .
C4 C9 C8 118.8(5) . .
C4 C9 C10 123.9(5) . .
C8 C9 C10 117.3(5) . .
O4 C10 O3 126.0(5) . .
O4 C10 C9 118.8(6) . .
O3 C10 C9 115.1(5) . .
C12 C11 C16 118.5(5) . .
C12 C11 C6 120.8(5) . .
C16 C11 C6 120.7(5) . .
C11 C12 C13 121.4(5) . .
C12 C13 C14 119.7(5) . .
C12 C13 C17 117.9(5) . .
C14 C13 C17 122.3(5) . .
C15 C14 C13 119.2(5) . .
C15 C14 C18 120.3(5) . .
C13 C14 C18 120.2(5) . .
C16 C15 C14 120.4(5) . .
C15 C16 C11 120.8(6) . .
O5 C17 O6 125.1(5) . .
O5 C17 C13 117.3(5) . .
O6 C17 C13 117.3(5) . .
O7 C18 O8 125.8(5) . .
O7 C18 C14 116.3(5) . .
O8 C18 C14 117.9(5) . .
C2 N1 C1 106.7(12) . .

loop_
_geom_bond_atom_site_label_1
_geom_bond_atom_site_label_2
_geom_bond_distance
_geom_bond_site_symmetry_2
Co1 O8 2.003(4) 3_576
Co1 O9 2.023(4) .
Co1 O1 2.039(4) .
Co1 O9 2.058(4) 3_676
Co1 O5 2.096(4) 2_545
Co2 O9 2.046(4) .
Co2 O2 2.047(4) .
Co2 O3 2.050(4) 2_645
Co2 O7 2.081(4) 1_655
Co2 O6 2.129(4) 2_545
Co2 O2W 2.210(6) .
O1 C3 1.253(7) .
O2 C3 1.261(7) .
O3 C10 1.259(8) .
O3 Co2 2.050(4) 2_655
O4 C10 1.257(7) .
O5 C17 1.262(7) .
O5 Co1 2.096(4) 2
O6 C17 1.270(7) .
O6 Co2 2.129(4) 2
O7 C18 1.242(7) .
O7 Co2 2.081(4) 1_455
O8 C18 1.247(7) .
O8 Co1 2.003(4) 3_576
O9 Co1 2.058(4) 3_676
C3 C4 1.501(8) .
C4 C9 1.391(8) .
C4 C5 1.392(8) .
C5 C6 1.386(8) .
C6 C7 1.410(8) .
C6 C11 1.489(7) .
C7 C8 1.376(8) .
C8 C9 1.416(8) .
C9 C10 1.526(8) .
C11 C12 1.387(8) .
C11 C16 1.399(8) .
C12 C13 1.393(7) .
C13 C14 1.397(8) .
C13 C17 1.501(8) .
C14 C15 1.396(8) .
C14 C18 1.502(7) .
C15 C16 1.386(8) .
N1 C2 1.323(17) .
N1 C1 1.623(19) .
